data_4032058
loop_
_publ_author_name
'Mal, Abhijit'
'Sayyad, Masthanvali'
'Wani, Imtiyaz Ahmad'
'Ghorai, Manas K.'

_publ_section_title
;
 Domino Ring-Opening Cyclization of Activated Aziridines with Indoles:
 Synthesis of Chiral Hexahydropyrroloindoles.
;
_journal_issue 1
_journal_name_full 'The Journal of organic chemistry'
_journal_page_first 4
_journal_page_last 11
_journal_paper_doi 10.1021/acs.joc.6b01731
_journal_volume 82
_journal_year 2017
_chemical_formula_moiety 'C25 H25 Br N2 O2 S'
_chemical_formula_sum 'C25 H25 Br N2 O2 S'
_chemical_formula_weight 497.44
_chemical_name_systematic
;
 ?
;
_space_group_IT_number 14
_symmetry_cell_setting monoclinic
_symmetry_space_group_name_Hall '-P 2ybc'
_symmetry_space_group_name_H-M 'P 1 21/c 1'
_atom_sites_solution_hydrogens geom
_atom_sites_solution_primary direct
_atom_sites_solution_secondary difmap
_audit_creation_method SHELXL-97
_cell_angle_alpha 90.00
_cell_angle_beta 98.358(7)
_cell_angle_gamma 90.00
_cell_formula_units_Z 4
_cell_length_a 16.913(7)
_cell_length_b 8.048(3)
_cell_length_c 16.567(7)
_cell_measurement_temperature 100(2)
_cell_measurement_theta_max 25.50
_cell_measurement_theta_min 1.2
_cell_volume 2231.1(16)
_computing_cell_refinement 'Bruker SMART'
_computing_data_collection 'Bruker SMART APEX'
_computing_data_reduction 'Bruker SAINT PLUS'
_computing_molecular_graphics 'Ortep-3 for Windows (Farrugia, 1997)'
_computing_publication_material 'WinGX publication routines (Farrugia, 1999)'
_computing_structure_refinement 'SHELXL-97 (Sheldrick, 1997)'
_computing_structure_solution 'SIR97(Altomare, et. al. 1999)'
_diffrn_ambient_temperature 100(2)
_diffrn_measured_fraction_theta_full 0.998
_diffrn_measured_fraction_theta_max 0.998
_diffrn_measurement_device_type 'CCD area detector'
_diffrn_measurement_method 'phi and omega scans'
_diffrn_radiation_monochromator graphite
_diffrn_radiation_source 'fine-focus sealed tube'
_diffrn_radiation_type MoK\a
_diffrn_radiation_wavelength 0.71073
_diffrn_reflns_av_R_equivalents 0.0514
_diffrn_reflns_av_sigmaI/netI 0.0627
_diffrn_reflns_limit_h_max 20
_diffrn_reflns_limit_h_min -20
_diffrn_reflns_limit_k_max 9
_diffrn_reflns_limit_k_min -9
_diffrn_reflns_limit_l_max 12
_diffrn_reflns_limit_l_min -20
_diffrn_reflns_number 11653
_diffrn_reflns_theta_full 25.50
_diffrn_reflns_theta_max 25.50
_diffrn_reflns_theta_min 1.22
_exptl_absorpt_coefficient_mu 1.961
_exptl_absorpt_correction_T_max 0.822
_exptl_absorpt_correction_T_min 0.682
_exptl_absorpt_correction_type empirical
_exptl_absorpt_process_details SADABS
_exptl_crystal_colour white
_exptl_crystal_density_diffrn 1.481
_exptl_crystal_density_method 'not measured'
_exptl_crystal_description block
_exptl_crystal_F_000 1024
_exptl_crystal_size_max 0.20
_exptl_crystal_size_mid 0.20
_exptl_crystal_size_min 0.10
_refine_diff_density_max 1.038
_refine_diff_density_min -0.347
_refine_diff_density_rms 0.103
_refine_ls_extinction_method none
_refine_ls_goodness_of_fit_ref 0.890
_refine_ls_hydrogen_treatment mixed
_refine_ls_matrix_type full
_refine_ls_number_parameters 293
_refine_ls_number_reflns 4149
_refine_ls_number_restraints 0
_refine_ls_restrained_S_all 0.890
_refine_ls_R_factor_all 0.0754
_refine_ls_R_factor_gt 0.0493
_refine_ls_shift/su_max 0.001
_refine_ls_shift/su_mean 0.000
_refine_ls_structure_factor_coef Fsqd
_refine_ls_weighting_details 'calc w=1/[\s^2^(Fo^2^)+(0.1109P)^2^+1.1894P] where P=(Fo^2^+2Fc^2^)/3'
_refine_ls_weighting_scheme calc
_refine_ls_wR_factor_gt 0.1278
_refine_ls_wR_factor_ref 0.1597
_reflns_number_gt 2964
_reflns_number_total 4149
_reflns_threshold_expression >2sigma(I)
_cod_data_source_file jo6b01731_si_002.cif
_cod_data_source_block 18jana
_cod_depositor_comments 'Adding full bibliography for 4032057--4032058.cif.'
_cod_original_sg_symbol_H-M p21/c
_cod_database_code 4032058

loop_
_symmetry_equiv_pos_as_xyz
'x, y, z'
'-x, y+1/2, -z+1/2'
'-x, -y, -z'
'x, -y-1/2, z-1/2'

loop_
_atom_site_label
_atom_site_type_symbol
_atom_site_fract_x
_atom_site_fract_y
_atom_site_fract_z
_atom_site_U_iso_or_equiv
_atom_site_adp_type
_atom_site_occupancy
_atom_site_symmetry_multiplicity
_atom_site_calc_flag
_atom_site_refinement_flags
Br1 Br 0.48080(3) 0.18562(7) 1.27503(3) 0.0458(2) Uani 1 1 d .
S1 S 0.84316(6) 0.27496(13) 0.89028(6) 0.0250(3) Uani 1 1 d .
O1 O 0.80151(16) 0.4173(3) 0.85508(17) 0.0298(7) Uani 1 1 d .
O2 O 0.89572(16) 0.1840(3) 0.84560(17) 0.0295(7) Uani 1 1 d .
N2 N 0.77454(18) 0.1422(4) 0.90955(19) 0.0217(7) Uani 1 1 d .
N1 N 0.7661(2) -0.1592(4) 0.8971(2) 0.0278(8) Uani 1 1 d .
C12 C 0.8369(2) -0.0714(5) 1.0994(2) 0.0299(9) Uani 1 1 d .
H12A H 0.8146 -0.0788 1.1494 0.045 Uiso 1 1 calc R
H12B H 0.8757 0.0164 1.1036 0.045 Uiso 1 1 calc R
H12C H 0.8622 -0.1748 1.0896 0.045 Uiso 1 1 calc R
C9 C 0.7320(2) 0.1391(5) 1.0385(2) 0.0229(9) Uani 1 1 d .
C14 C 0.7103(2) -0.1750(4) 1.0148(3) 0.0241(9) Uani 1 1 d .
C2 C 0.9805(2) 0.4052(5) 1.1397(2) 0.0282(9) Uani 1 1 d .
C5 C 0.8991(2) 0.3336(5) 0.9845(3) 0.0261(9) Uani 1 1 d .
C15 C 0.7080(2) -0.2350(5) 0.9354(2) 0.0261(9) Uani 1 1 d .
C18 C 0.6131(3) -0.3777(5) 1.0390(3) 0.0334(10) Uani 1 1 d .
H18 H 0.5822 -0.4294 1.0737 0.040 Uiso 1 1 calc R
C20 C 0.6682(2) 0.1501(5) 1.0941(2) 0.0228(9) Uani 1 1 d .
C8 C 0.7090(2) 0.1987(5) 0.9515(2) 0.0241(9) Uani 1 1 d .
H8A H 0.6587 0.1503 0.9271 0.029 Uiso 1 1 calc R
H8B H 0.7044 0.3188 0.9495 0.029 Uiso 1 1 calc R
C3 C 0.8677(2) 0.4482(5) 1.0344(2) 0.0255(9) Uani 1 1 d .
H3 H 0.8201 0.5031 1.0160 0.031 Uiso 1 1 calc R
C10 C 0.7709(2) -0.0353(5) 1.0295(2) 0.0235(8) Uani 1 1 d .
C11 C 0.8018(2) -0.0216(5) 0.9452(2) 0.0233(8) Uani 1 1 d .
C19 C 0.6641(2) -0.2476(5) 1.0679(3) 0.0287(9) Uani 1 1 d .
H19 H 0.6670 -0.2105 1.1214 0.034 Uiso 1 1 calc R
C23 C 0.5569(3) 0.1717(5) 1.1998(3) 0.0297(10) Uani 1 1 d .
C7 C 1.0120(3) 0.2956(5) 1.0878(3) 0.0344(11) Uani 1 1 d .
H7 H 1.0611 0.2458 1.1052 0.041 Uiso 1 1 calc R
C17 C 0.6085(2) -0.4302(5) 0.9587(3) 0.0334(10) Uani 1 1 d .
H17 H 0.5728 -0.5143 0.9399 0.040 Uiso 1 1 calc R
C6 C 0.9722(2) 0.2589(5) 1.0113(3) 0.0294(9) Uani 1 1 d .
H6 H 0.9943 0.1846 0.9777 0.035 Uiso 1 1 calc R
C25 C 0.6912(2) 0.1862(5) 1.1771(2) 0.0296(10) Uani 1 1 d .
H25 H 0.7449 0.2035 1.1967 0.035 Uiso 1 1 calc R
C21 C 0.5316(2) 0.1364(5) 1.1195(3) 0.0290(9) Uani 1 1 d .
H21 H 0.4776 0.1197 1.1009 0.035 Uiso 1 1 calc R
C16 C 0.6552(2) -0.3615(5) 0.9060(3) 0.0293(9) Uani 1 1 d .
H16 H 0.6516 -0.3983 0.8524 0.035 Uiso 1 1 calc R
C22 C 0.5871(2) 0.1259(5) 1.0666(2) 0.0241(9) Uani 1 1 d .
H22 H 0.5702 0.1024 1.0118 0.029 Uiso 1 1 calc R
C1 C 1.0239(2) 0.4419(6) 1.2230(3) 0.0377(11) Uani 1 1 d .
H1A H 1.0257 0.5599 1.2315 0.057 Uiso 1 1 calc R
H1B H 1.0774 0.3992 1.2276 0.057 Uiso 1 1 calc R
H1C H 0.9965 0.3903 1.2632 0.057 Uiso 1 1 calc R
C4 C 0.9079(2) 0.4791(5) 1.1111(3) 0.0300(9) Uani 1 1 d .
H4 H 0.8856 0.5522 1.1450 0.036 Uiso 1 1 calc R
C24 C 0.6360(3) 0.1965(6) 1.2297(3) 0.0357(11) Uani 1 1 d .
H24 H 0.6518 0.2199 1.2847 0.043 Uiso 1 1 calc R
C13 C 0.7660(3) -0.1652(5) 0.8093(3) 0.0344(10) Uani 1 1 d .
H13A H 0.7652 -0.2789 0.7917 0.052 Uiso 1 1 calc R
H13B H 0.8132 -0.1118 0.7961 0.052 Uiso 1 1 calc R
H13C H 0.7196 -0.1089 0.7822 0.052 Uiso 1 1 calc R
H9 H 0.775(2) 0.207(4) 1.065(2) 0.006(8) Uiso 1 1 d .
H11 H 0.8614(19) -0.019(4) 0.9501(18) 0.000(7) Uiso 1 1 d .

loop_
_atom_site_aniso_label
_atom_site_aniso_U_11
_atom_site_aniso_U_22
_atom_site_aniso_U_33
_atom_site_aniso_U_23
_atom_site_aniso_U_13
_atom_site_aniso_U_12
Br1 0.0414(3) 0.0701(4) 0.0300(3) 0.0118(2) 0.0184(2) 0.0180(2)
S1 0.0255(5) 0.0293(5) 0.0212(5) 0.0023(4) 0.0070(4) 0.0002(4)
O1 0.0342(15) 0.0270(15) 0.0285(16) 0.0069(13) 0.0062(13) -0.0014(12)
O2 0.0296(15) 0.0367(17) 0.0256(16) -0.0013(12) 0.0152(13) -0.0001(12)
N2 0.0201(16) 0.0284(18) 0.0164(16) 0.0028(14) 0.0025(13) 0.0038(13)
N1 0.036(2) 0.0290(18) 0.0208(18) -0.0029(14) 0.0120(16) -0.0021(15)
C12 0.032(2) 0.029(2) 0.028(2) 0.0031(18) 0.0008(18) 0.0034(18)
C9 0.020(2) 0.026(2) 0.023(2) -0.0008(17) 0.0037(17) 0.0009(16)
C14 0.024(2) 0.021(2) 0.028(2) 0.0031(16) 0.0041(17) 0.0022(15)
C2 0.028(2) 0.030(2) 0.027(2) 0.0071(18) 0.0027(18) -0.0089(17)
C5 0.028(2) 0.027(2) 0.024(2) 0.0053(17) 0.0060(18) -0.0051(17)
C15 0.027(2) 0.023(2) 0.027(2) 0.0014(17) -0.0004(18) 0.0063(17)
C18 0.032(2) 0.026(2) 0.044(3) -0.001(2) 0.010(2) 0.0002(18)
C20 0.028(2) 0.022(2) 0.021(2) 0.0019(16) 0.0102(17) 0.0024(16)
C8 0.022(2) 0.028(2) 0.023(2) 0.0001(16) 0.0021(17) 0.0018(16)
C3 0.023(2) 0.028(2) 0.026(2) 0.0001(18) 0.0064(17) -0.0003(17)
C10 0.0235(19) 0.028(2) 0.019(2) 0.0025(17) 0.0018(16) 0.0022(16)
C11 0.022(2) 0.028(2) 0.021(2) 0.0008(17) 0.0038(16) 0.0027(16)
C19 0.030(2) 0.030(2) 0.029(2) -0.0028(19) 0.0110(19) 0.0033(18)
C23 0.032(2) 0.029(2) 0.031(2) 0.0066(18) 0.0110(19) 0.0066(17)
C7 0.023(2) 0.041(3) 0.038(3) 0.003(2) 0.002(2) 0.0035(18)
C17 0.024(2) 0.027(2) 0.048(3) -0.005(2) 0.000(2) -0.0022(17)
C6 0.023(2) 0.034(2) 0.034(2) -0.001(2) 0.0124(19) 0.0024(18)
C25 0.026(2) 0.043(3) 0.019(2) -0.0005(18) 0.0001(18) 0.0010(18)
C21 0.028(2) 0.031(2) 0.027(2) 0.0028(18) 0.0030(18) 0.0013(17)
C16 0.028(2) 0.029(2) 0.030(2) -0.0024(18) 0.0021(19) 0.0083(17)
C22 0.024(2) 0.026(2) 0.023(2) -0.0032(17) 0.0058(17) 0.0019(16)
C1 0.033(2) 0.045(3) 0.035(3) 0.003(2) 0.004(2) -0.013(2)
C4 0.038(2) 0.025(2) 0.029(2) -0.0001(18) 0.0090(19) -0.0023(18)
C24 0.042(3) 0.052(3) 0.012(2) -0.0023(18) -0.0027(19) 0.006(2)
C13 0.046(3) 0.033(2) 0.026(2) -0.0008(19) 0.011(2) 0.003(2)

loop_
_atom_type_symbol
_atom_type_description
_atom_type_scat_dispersion_real
_atom_type_scat_dispersion_imag
_atom_type_scat_source
C C 0.0033 0.0016 'International Tables Vol C Tables 4.2.6.8 and 6.1.1.4'
H H 0.0000 0.0000 'International Tables Vol C Tables 4.2.6.8 and 6.1.1.4'
N N 0.0061 0.0033 'International Tables Vol C Tables 4.2.6.8 and 6.1.1.4'
O O 0.0106 0.0060 'International Tables Vol C Tables 4.2.6.8 and 6.1.1.4'
S S 0.1246 0.1234 'International Tables Vol C Tables 4.2.6.8 and 6.1.1.4'
Br Br -0.2901 2.4595 'International Tables Vol C Tables 4.2.6.8 and 6.1.1.4'

loop_
_geom_angle_atom_site_label_1
_geom_angle_atom_site_label_2
_geom_angle_atom_site_label_3
_geom_angle
O1 S1 O2 120.33(17)
O1 S1 N2 106.35(16)
O2 S1 N2 106.04(17)
O1 S1 C5 108.42(18)
O2 S1 C5 107.40(19)
N2 S1 C5 107.73(17)
C8 N2 C11 107.3(3)
C8 N2 S1 119.7(3)
C11 N2 S1 117.8(2)
C15 N1 C11 110.6(3)
C15 N1 C13 123.0(3)
C11 N1 C13 121.2(3)
C20 C9 C8 116.9(3)
C20 C9 C10 117.1(3)
C8 C9 C10 104.3(3)
C19 C14 C15 120.7(4)
C19 C14 C10 129.8(4)
C15 C14 C10 109.5(3)
C4 C2 C7 117.5(4)
C4 C2 C1 121.5(4)
C7 C2 C1 121.0(4)
C6 C5 C3 119.7(4)
C6 C5 S1 120.2(3)
C3 C5 S1 119.9(3)
N1 C15 C16 128.5(4)
N1 C15 C14 110.7(3)
C16 C15 C14 120.7(4)
C17 C18 C19 120.2(4)
C25 C20 C22 117.9(4)
C25 C20 C9 119.1(3)
C22 C20 C9 123.1(4)
N2 C8 C9 104.3(3)
C4 C3 C5 119.2(4)
C12 C10 C14 112.7(3)
C12 C10 C11 113.1(3)
C14 C10 C11 102.4(3)
C12 C10 C9 111.9(3)
C14 C10 C9 113.3(3)
C11 C10 C9 102.8(3)
N1 C11 N2 112.3(3)
N1 C11 C10 105.8(3)
N2 C11 C10 107.0(3)
C18 C19 C14 118.3(4)
C21 C23 C24 122.3(4)
C21 C23 Br1 119.9(3)
C24 C23 Br1 117.8(3)
C6 C7 C2 121.7(4)
C16 C17 C18 121.9(4)
C7 C6 C5 119.6(4)
C24 C25 C20 121.2(4)
C23 C21 C22 119.1(4)
C17 C16 C15 118.0(4)
C21 C22 C20 120.9(4)
C3 C4 C2 122.2(4)
C25 C24 C23 118.7(4)

loop_
_geom_bond_atom_site_label_1
_geom_bond_atom_site_label_2
_geom_bond_distance
Br1 C23 1.921(4)
S1 O1 1.425(3)
S1 O2 1.437(3)
S1 N2 1.643(3)
S1 C5 1.768(4)
N2 C8 1.464(5)
N2 C11 1.490(5)
N1 C15 1.387(5)
N1 C11 1.444(5)
N1 C13 1.455(5)
C12 C10 1.515(5)
C9 C20 1.519(5)
C9 C8 1.515(5)
C9 C10 1.567(5)
C14 C19 1.389(6)
C14 C15 1.396(6)
C14 C10 1.517(5)
C2 C4 1.384(6)
C2 C7 1.391(6)
C2 C1 1.495(6)
C5 C6 1.389(6)
C5 C3 1.395(5)
C15 C16 1.395(6)
C18 C17 1.387(6)
C18 C19 1.396(6)
C20 C25 1.404(5)
C20 C22 1.395(5)
C3 C4 1.374(6)
C10 C11 1.563(5)
C23 C21 1.366(6)
C23 C24 1.371(6)
C7 C6 1.378(6)
C17 C16 1.374(6)
C25 C24 1.370(6)
C21 C22 1.376(6)
